data_4034329
loop_
_publ_author_name
'Cao, Yang'
'Arsenault, Nicole E.'
'Hean, Duane'
'Wolf, Michael O.'

_publ_section_title
;
 Fluorescence Switching of Intramolecular Lewis Acid-Base Pairs on a
 Flexible Backbone.
;
_journal_issue 9
_journal_name_full 'The Journal of organic chemistry'
_journal_page_first 5394
_journal_page_last 5403
_journal_paper_doi 10.1021/acs.joc.9b00398
_journal_volume 84
_journal_year 2019
_chemical_formula_moiety 'C46 H52 B O P S2'
_chemical_formula_sum 'C46 H52 B O P S2'
_chemical_formula_weight 726.77
_space_group_crystal_system triclinic
_space_group_IT_number 2
_space_group_name_Hall '-P 1'
_space_group_name_H-M_alt 'P -1'
_atom_sites_solution_hydrogens geom
_atom_sites_solution_primary direct
_audit_creation_date 2018-10-01
_audit_creation_method
;
Olex2 1.2
(compiled 2018.05.29 svn.r3508 for OlexSys, GUI svn.r5506)
;
_cell_angle_alpha 80.433(2)
_cell_angle_beta 89.399(2)
_cell_angle_gamma 78.359(2)
_cell_formula_units_Z 2
_cell_length_a 11.6641(7)
_cell_length_b 12.1907(7)
_cell_length_c 14.4512(9)
_cell_measurement_reflns_used 9965
_cell_measurement_temperature 100.15
_cell_measurement_theta_max 30.07
_cell_measurement_theta_min 2.31
_cell_volume 1984.0(2)
_computing_molecular_graphics 'Olex2 (Dolomanov et al., 2009)'
_computing_publication_material 'Olex2 (Dolomanov et al., 2009)'
_computing_structure_refinement 'ShelXL (Sheldrick, 2015)'
_computing_structure_solution 'ShelXS (Sheldrick, 2008)'
_diffrn_ambient_temperature 100.15
_diffrn_measured_fraction_theta_full 0.999
_diffrn_measured_fraction_theta_max 0.994
_diffrn_measurement_device_type 'Bruker APEX-II CCD'
_diffrn_measurement_method '\f and \w scans'
_diffrn_radiation_type MoK\a
_diffrn_radiation_wavelength 0.71073
_diffrn_reflns_av_R_equivalents 0.0393
_diffrn_reflns_av_unetI/netI 0.0439
_diffrn_reflns_Laue_measured_fraction_full 0.999
_diffrn_reflns_Laue_measured_fraction_max 0.994
_diffrn_reflns_limit_h_max 13
_diffrn_reflns_limit_h_min -16
_diffrn_reflns_limit_k_max 17
_diffrn_reflns_limit_k_min -17
_diffrn_reflns_limit_l_max 20
_diffrn_reflns_limit_l_min -20
_diffrn_reflns_number 50816
_diffrn_reflns_point_group_measured_fraction_full 0.999
_diffrn_reflns_point_group_measured_fraction_max 0.994
_diffrn_reflns_theta_full 25.242
_diffrn_reflns_theta_max 30.096
_diffrn_reflns_theta_min 1.429
_exptl_absorpt_coefficient_mu 0.209
_exptl_absorpt_correction_T_max 0.961
_exptl_absorpt_correction_T_min 0.903
_exptl_absorpt_correction_type multi-scan
_exptl_absorpt_process_details 'SADABS (Bruker, 2012)'
_exptl_crystal_colour colourless
_exptl_crystal_colour_primary colourless
_exptl_crystal_density_diffrn 1.217
_exptl_crystal_description prism
_exptl_crystal_F_000 776
_exptl_crystal_size_max 0.5
_exptl_crystal_size_mid 0.47
_exptl_crystal_size_min 0.19
_refine_diff_density_max 0.556
_refine_diff_density_min -0.342
_refine_diff_density_rms 0.067
_refine_ls_extinction_method none
_refine_ls_goodness_of_fit_ref 1.034
_refine_ls_hydrogen_treatment constr
_refine_ls_matrix_type full
_refine_ls_number_parameters 468
_refine_ls_number_reflns 11614
_refine_ls_number_restraints 142
_refine_ls_restrained_S_all 1.028
_refine_ls_R_factor_all 0.0621
_refine_ls_R_factor_gt 0.0456
_refine_ls_shift/su_max 0.001
_refine_ls_shift/su_mean 0.000
_refine_ls_structure_factor_coef Fsqd
_refine_ls_weighting_details 'w=1/[\s^2^(Fo^2^)+(0.0383P)^2^+1.4919P] where P=(Fo^2^+2Fc^2^)/3'
_refine_ls_weighting_scheme calc
_refine_ls_wR_factor_gt 0.0975
_refine_ls_wR_factor_ref 0.1062
_reflns_Friedel_coverage 0.000
_reflns_number_gt 9317
_reflns_number_total 11614
_reflns_threshold_expression 'I > 2\s(I)'
_cod_data_source_file jo9b00398_si_003.cif
_cod_data_source_block mw238
_cod_database_code 4034329
_shelx_shelxl_version_number 2017/1
_shelx_space_group_comment
;
The symmetry employed for this shelxl refinement is uniquely defined
by the following loop, which should always be used as a source of
symmetry information in preference to the above space-group names.
They are only intended as comments.
;
_shelx_estimated_absorpt_t_max 0.961
_shelx_estimated_absorpt_t_min 0.903
_olex2_refinement_description
;
1. Fixed Uiso
 At 1.2 times of:
  All C(H) groups, All C(H,H) groups
 At 1.5 times of:
  All C(H,H,H) groups
2. Rigid bond restraints
 All non-hydrogen atoms
 with sigma for 1-2 distances of 0.01 and sigma for 1-3 distances of 0.01
3.a Secondary CH2 refined with riding coordinates:
 C39(H39A,H39B), C40(H40A,H40B), C41(H41A,H41B), C43(H43A,H43B), C44(H44A,
 H44B), C45(H45A,H45B)
3.b Aromatic/amide H refined with riding coordinates:
 C2(H2), C7(H7), C11(H11), C13(H13), C20(H20), C22(H22), C28(H28), C29(H29),
 C30(H30), C31(H31), C32(H32), C34(H34), C35(H35), C36(H36), C37(H37), C38(H38)
3.c Idealised Me refined as rotating group:
 C15(H15A,H15B,H15C), C16(H16A,H16B,H16C), C17(H17A,H17B,H17C), C24(H24A,H24B,
 H24C), C25(H25A,H25B,H25C), C26(H26A,H26B,H26C), C42(H42A,H42B,H42C), C46(H46A,
 H46B,H46C)
;
_olex2_submission_special_instructions 'No special instructions were received'

loop_
_space_group_symop_operation_xyz
'x, y, z'
'-x, -y, -z'

loop_
_atom_site_label
_atom_site_type_symbol
_atom_site_fract_x
_atom_site_fract_y
_atom_site_fract_z
_atom_site_U_iso_or_equiv
_atom_site_adp_type
_atom_site_occupancy
_atom_site_site_symmetry_order
_atom_site_calc_flag
_atom_site_refinement_flags_posn
_atom_site_refinement_flags_adp
S1 S 0.06487(3) 0.77233(3) 0.87214(3) 0.01250(8) Uani 1 1 d . U
P1 P -0.27702(3) 0.98107(3) 0.66365(2) 0.00830(8) Uani 1 1 d . U
O1 O -0.27183(9) 0.85420(8) 0.67255(7) 0.0105(2) Uani 1 1 d . U
C1 C 0.05285(14) 0.63403(12) 0.87052(11) 0.0144(3) Uani 1 1 d . U
B1 B -0.26166(15) 0.75174(13) 0.76217(11) 0.0107(3) Uani 1 1 d . U
S2 S -0.05284(3) 1.02301(3) 0.88157(2) 0.01247(8) Uani 1 1 d . U
C2 C -0.05357(13) 0.63197(12) 0.83334(10) 0.0139(3) Uani 1 1 d . U
H2 H -0.075378 0.562890 0.825895 0.017 Uiso 1 1 calc R .
C3 C -0.13065(13) 0.74011(12) 0.80612(10) 0.0110(3) Uani 1 1 d . U
C4 C -0.07524(13) 0.82513(12) 0.82300(9) 0.0107(3) Uani 1 1 d . U
C5 C -0.11722(13) 0.94693(12) 0.81288(9) 0.0103(3) Uani 1 1 d . U
C6 C -0.20411(13) 1.01938(12) 0.75611(10) 0.0106(3) Uani 1 1 d . U
C7 C -0.21600(13) 1.13587(12) 0.76825(10) 0.0126(3) Uani 1 1 d . U
H7 H -0.272137 1.196161 0.734283 0.015 Uiso 1 1 calc R .
C8 C -0.13964(13) 1.15181(12) 0.83272(10) 0.0123(3) Uani 1 1 d . U
C9 C -0.27010(13) 0.63843(12) 0.71694(10) 0.0124(3) Uani 1 1 d . U
C10 C -0.33231(13) 0.55553(12) 0.76001(11) 0.0156(3) Uani 1 1 d . U
C11 C -0.35954(15) 0.47477(13) 0.71028(13) 0.0216(3) Uani 1 1 d . U
H11 H -0.404164 0.422313 0.739983 0.026 Uiso 1 1 calc R .
C12 C -0.32395(16) 0.46844(13) 0.61952(13) 0.0226(4) Uani 1 1 d . U
C13 C -0.24985(15) 0.53912(13) 0.58172(11) 0.0194(3) Uani 1 1 d . U
H13 H -0.218095 0.531817 0.521723 0.023 Uiso 1 1 calc R .
C14 C -0.22052(14) 0.62087(12) 0.62941(10) 0.0143(3) Uani 1 1 d . U
C15 C -0.36991(16) 0.54683(14) 0.86123(12) 0.0223(3) Uani 1 1 d . U
H15A H -0.311963 0.569433 0.898814 0.033 Uiso 1 1 calc GR .
H15B H -0.375806 0.468288 0.885782 0.033 Uiso 1 1 calc GR .
H15C H -0.446287 0.597132 0.864558 0.033 Uiso 1 1 calc GR .
C16 C -0.3607(2) 0.38500(15) 0.56490(15) 0.0356(5) Uani 1 1 d . U
H16A H -0.405296 0.336882 0.605416 0.053 Uiso 1 1 calc GR .
H16B H -0.290907 0.337370 0.543349 0.053 Uiso 1 1 calc GR .
H16C H -0.409597 0.426711 0.510559 0.053 Uiso 1 1 calc GR .
C17 C -0.12916(15) 0.68364(14) 0.58463(11) 0.0183(3) Uani 1 1 d . U
H17A H -0.166316 0.745365 0.535199 0.027 Uiso 1 1 calc GR .
H17B H -0.068793 0.630937 0.557313 0.027 Uiso 1 1 calc GR .
H17C H -0.093219 0.715288 0.632369 0.027 Uiso 1 1 calc GR .
C18 C -0.37596(13) 0.79419(12) 0.82425(10) 0.0112(3) Uani 1 1 d . U
C19 C -0.48918(13) 0.81881(12) 0.78046(10) 0.0123(3) Uani 1 1 d . U
C20 C -0.58952(13) 0.85703(13) 0.82886(11) 0.0149(3) Uani 1 1 d . U
H20 H -0.663732 0.870735 0.797884 0.018 Uiso 1 1 calc R .
C21 C -0.58451(14) 0.87570(14) 0.92079(11) 0.0172(3) Uani 1 1 d . U
C22 C -0.47507(14) 0.84914(14) 0.96492(10) 0.0175(3) Uani 1 1 d . U
H22 H -0.469292 0.859959 1.028176 0.021 Uiso 1 1 calc R .
C23 C -0.37291(13) 0.80707(13) 0.91990(10) 0.0136(3) Uani 1 1 d . U
C24 C -0.51095(14) 0.80769(13) 0.67948(10) 0.0147(3) Uani 1 1 d . U
H24A H -0.491505 0.872765 0.637376 0.022 Uiso 1 1 calc GR .
H24B H -0.593583 0.805779 0.670183 0.022 Uiso 1 1 calc GR .
H24C H -0.461828 0.737322 0.665641 0.022 Uiso 1 1 calc GR .
C25 C -0.69319(16) 0.92221(17) 0.97005(13) 0.0273(4) Uani 1 1 d . U
H25A H -0.729483 0.997540 0.936163 0.041 Uiso 1 1 calc GR .
H25B H -0.672476 0.928290 1.034291 0.041 Uiso 1 1 calc GR .
H25C H -0.748442 0.871112 0.971825 0.041 Uiso 1 1 calc GR .
C26 C -0.26259(14) 0.77359(14) 0.98123(10) 0.0178(3) Uani 1 1 d . U
H26A H -0.216237 0.701754 0.967774 0.027 Uiso 1 1 calc GR .
H26B H -0.283842 0.764402 1.047451 0.027 Uiso 1 1 calc GR .
H26C H -0.216385 0.832993 0.968101 0.027 Uiso 1 1 calc GR .
C27 C -0.42110(12) 1.06956(11) 0.65778(10) 0.0100(3) Uani 1 1 d . U
C28 C -0.48272(13) 1.08104(13) 0.74057(10) 0.0141(3) Uani 1 1 d . U
H28 H -0.449833 1.039924 0.799121 0.017 Uiso 1 1 calc R .
C29 C -0.59169(14) 1.15253(14) 0.73669(11) 0.0188(3) Uani 1 1 d . U
H29 H -0.633774 1.159920 0.792708 0.023 Uiso 1 1 calc R .
C30 C -0.63991(14) 1.21355(14) 0.65137(11) 0.0185(3) Uani 1 1 d . U
H30 H -0.714644 1.262589 0.649305 0.022 Uiso 1 1 calc R .
C31 C -0.57924(14) 1.20305(13) 0.56925(11) 0.0167(3) Uani 1 1 d . U
H31 H -0.612142 1.245269 0.511058 0.020 Uiso 1 1 calc R .
C32 C -0.47047(13) 1.13086(12) 0.57210(10) 0.0132(3) Uani 1 1 d . U
H32 H -0.429379 1.123033 0.515689 0.016 Uiso 1 1 calc R .
C33 C -0.20910(13) 1.02446(12) 0.55525(10) 0.0120(3) Uani 1 1 d . U
C34 C -0.23146(14) 0.97930(14) 0.47642(11) 0.0181(3) Uani 1 1 d . U
H34 H -0.279435 0.924308 0.481257 0.022 Uiso 1 1 calc R .
C35 C -0.18390(16) 1.01439(17) 0.39091(12) 0.0271(4) Uani 1 1 d . U
H35 H -0.198672 0.983004 0.337375 0.033 Uiso 1 1 calc R .
C36 C -0.11500(17) 1.09509(17) 0.38378(13) 0.0335(5) Uani 1 1 d . U
H36 H -0.082917 1.119585 0.325107 0.040 Uiso 1 1 calc R .
C37 C -0.09256(17) 1.14030(16) 0.46154(14) 0.0311(4) Uani 1 1 d . U
H37 H -0.045169 1.195840 0.456056 0.037 Uiso 1 1 calc R .
C38 C -0.13886(15) 1.10509(14) 0.54780(12) 0.0200(3) Uani 1 1 d . U
H38 H -0.122665 1.135841 0.601317 0.024 Uiso 1 1 calc R .
C39 C 0.15196(14) 0.53745(13) 0.90695(12) 0.0191(3) Uani 1 1 d . U
H39A H 0.141569 0.469281 0.881758 0.023 Uiso 1 1 calc R .
H39B H 0.147527 0.520233 0.976144 0.023 Uiso 1 1 calc R .
C40 C 0.27442(15) 0.55996(15) 0.88172(13) 0.0232(4) Uani 1 1 d . U
H40A H 0.285789 0.626043 0.909546 0.028 Uiso 1 1 calc R .
H40B H 0.333299 0.493390 0.911448 0.028 Uiso 1 1 calc R .
C41 C 0.29878(17) 0.58290(15) 0.77744(13) 0.0270(4) Uani 1 1 d . U
H41A H 0.239355 0.648451 0.746841 0.032 Uiso 1 1 calc R .
H41B H 0.376413 0.603843 0.769255 0.032 Uiso 1 1 calc R .
C42 C 0.2970(2) 0.4822(2) 0.72900(18) 0.0491(6) Uani 1 1 d . U
H42A H 0.323916 0.498030 0.664598 0.074 Uiso 1 1 calc GR .
H42B H 0.217078 0.468703 0.727747 0.074 Uiso 1 1 calc GR .
H42C H 0.348999 0.414636 0.763319 0.074 Uiso 1 1 calc GR .
C43 C -0.12621(14) 1.26061(13) 0.86242(11) 0.0144(3) Uani 1 1 d . U
H43A H -0.160656 1.264235 0.925014 0.017 Uiso 1 1 calc R .
H43B H -0.170786 1.325128 0.817672 0.017 Uiso 1 1 calc R .
C44 C 0.00141(14) 1.27376(13) 0.86710(11) 0.0169(3) Uani 1 1 d . U
H44A H 0.002871 1.348005 0.885794 0.020 Uiso 1 1 calc R .
H44B H 0.043601 1.213779 0.916790 0.020 Uiso 1 1 calc R .
C45 C 0.06723(15) 1.26681(14) 0.77570(12) 0.0205(3) Uani 1 1 d . U
H45A H 0.147814 1.277702 0.785407 0.025 Uiso 1 1 calc R .
H45B H 0.073064 1.189766 0.760254 0.025 Uiso 1 1 calc R .
C46 C 0.01002(17) 1.35397(17) 0.69260(13) 0.0294(4) Uani 1 1 d . U
H46A H 0.059714 1.348444 0.637785 0.044 Uiso 1 1 calc GR .
H46B H 0.000339 1.430446 0.708278 0.044 Uiso 1 1 calc GR .
H46C H -0.066797 1.339076 0.678304 0.044 Uiso 1 1 calc GR .

loop_
_atom_site_aniso_label
_atom_site_aniso_U_11
_atom_site_aniso_U_22
_atom_site_aniso_U_33
_atom_site_aniso_U_23
_atom_site_aniso_U_13
_atom_site_aniso_U_12
S1 0.00937(17) 0.01285(16) 0.01416(16) 0.00047(12) -0.00348(13) -0.00168(13)
P1 0.00825(17) 0.00893(16) 0.00749(15) -0.00055(12) -0.00131(12) -0.00180(13)
O1 0.0120(5) 0.0094(4) 0.0097(4) -0.0004(4) -0.0014(4) -0.0020(4)
C1 0.0133(7) 0.0110(6) 0.0170(7) 0.0013(5) -0.0019(6) -0.0010(5)
B1 0.0110(8) 0.0102(7) 0.0104(7) 0.0007(5) -0.0013(6) -0.0024(6)
S2 0.01222(18) 0.01345(16) 0.01183(16) -0.00297(12) -0.00432(13) -0.00186(13)
C2 0.0124(7) 0.0114(6) 0.0171(7) 0.0008(5) -0.0012(6) -0.0031(5)
C3 0.0116(7) 0.0113(6) 0.0094(6) 0.0004(5) 0.0000(5) -0.0026(5)
C4 0.0091(7) 0.0129(6) 0.0089(6) -0.0005(5) -0.0014(5) -0.0009(5)
C5 0.0089(7) 0.0140(6) 0.0088(6) -0.0029(5) -0.0001(5) -0.0036(5)
C6 0.0099(7) 0.0118(6) 0.0104(6) -0.0026(5) -0.0018(5) -0.0022(5)
C7 0.0127(7) 0.0116(6) 0.0129(6) -0.0023(5) -0.0021(5) -0.0007(5)
C8 0.0114(7) 0.0125(6) 0.0129(6) -0.0031(5) -0.0010(5) -0.0011(5)
C9 0.0093(7) 0.0107(6) 0.0166(7) -0.0010(5) -0.0042(5) -0.0010(5)
C10 0.0113(7) 0.0117(6) 0.0219(7) 0.0023(5) -0.0037(6) -0.0016(5)
C11 0.0179(8) 0.0117(7) 0.0346(9) 0.0014(6) -0.0088(7) -0.0052(6)
C12 0.0236(9) 0.0112(7) 0.0325(9) -0.0050(6) -0.0147(7) -0.0005(6)
C13 0.0228(9) 0.0142(7) 0.0194(7) -0.0048(6) -0.0073(6) 0.0025(6)
C14 0.0137(7) 0.0106(6) 0.0169(7) -0.0018(5) -0.0040(6) 0.0011(5)
C15 0.0217(9) 0.0182(7) 0.0256(8) 0.0047(6) 0.0020(7) -0.0077(7)
C16 0.0449(13) 0.0174(8) 0.0459(12) -0.0092(8) -0.0219(10) -0.0052(8)
C17 0.0185(8) 0.0193(7) 0.0167(7) -0.0048(6) 0.0037(6) -0.0019(6)
C18 0.0112(7) 0.0113(6) 0.0106(6) 0.0009(5) -0.0007(5) -0.0036(5)
C19 0.0123(7) 0.0133(6) 0.0113(6) -0.0006(5) -0.0004(5) -0.0040(5)
C20 0.0097(7) 0.0185(7) 0.0164(7) -0.0015(6) 0.0002(5) -0.0038(6)
C21 0.0134(7) 0.0221(8) 0.0176(7) -0.0046(6) 0.0041(6) -0.0063(6)
C22 0.0185(8) 0.0247(8) 0.0109(6) -0.0047(6) 0.0024(6) -0.0072(6)
C23 0.0134(7) 0.0159(7) 0.0117(6) -0.0005(5) -0.0006(5) -0.0046(6)
C24 0.0114(7) 0.0205(7) 0.0123(6) -0.0031(5) -0.0014(5) -0.0032(6)
C25 0.0175(9) 0.0412(11) 0.0272(9) -0.0156(8) 0.0080(7) -0.0077(8)
C26 0.0163(8) 0.0259(8) 0.0102(6) -0.0005(6) -0.0022(6) -0.0038(6)
C27 0.0096(7) 0.0095(6) 0.0113(6) -0.0023(5) -0.0009(5) -0.0024(5)
C28 0.0136(7) 0.0160(7) 0.0123(6) -0.0019(5) 0.0000(5) -0.0023(6)
C29 0.0158(8) 0.0223(8) 0.0173(7) -0.0060(6) 0.0031(6) 0.0003(6)
C30 0.0115(7) 0.0184(7) 0.0237(8) -0.0049(6) -0.0028(6) 0.0029(6)
C31 0.0141(7) 0.0168(7) 0.0170(7) -0.0001(6) -0.0057(6) 0.0005(6)
C32 0.0121(7) 0.0148(7) 0.0126(6) -0.0022(5) -0.0014(5) -0.0027(6)
C33 0.0097(7) 0.0120(6) 0.0120(6) 0.0014(5) 0.0006(5) 0.0005(5)
C34 0.0157(8) 0.0232(8) 0.0132(7) -0.0022(6) -0.0003(6) 0.0003(6)
C35 0.0239(9) 0.0384(10) 0.0118(7) -0.0004(7) 0.0024(6) 0.0076(8)
C36 0.0247(10) 0.0402(11) 0.0228(9) 0.0142(8) 0.0131(7) 0.0069(8)
C37 0.0251(10) 0.0271(9) 0.0368(10) 0.0087(8) 0.0123(8) -0.0076(8)
C38 0.0160(8) 0.0191(8) 0.0246(8) -0.0004(6) 0.0051(6) -0.0055(6)
C39 0.0134(8) 0.0151(7) 0.0252(8) 0.0039(6) -0.0053(6) -0.0001(6)
C40 0.0143(8) 0.0215(8) 0.0295(9) 0.0006(7) -0.0030(7) 0.0023(6)
C41 0.0216(9) 0.0240(9) 0.0354(10) -0.0040(7) 0.0034(7) -0.0053(7)
C42 0.0593(17) 0.0486(14) 0.0485(14) -0.0234(11) 0.0154(12) -0.0206(12)
C43 0.0141(7) 0.0143(7) 0.0157(7) -0.0064(5) -0.0013(6) -0.0020(6)
C44 0.0168(8) 0.0155(7) 0.0201(7) -0.0048(6) -0.0043(6) -0.0054(6)
C45 0.0166(8) 0.0198(8) 0.0246(8) -0.0031(6) 0.0017(6) -0.0030(6)
C46 0.0274(10) 0.0332(10) 0.0231(9) 0.0025(7) 0.0028(7) -0.0015(8)

loop_
_atom_type_symbol
_atom_type_description
_atom_type_scat_dispersion_real
_atom_type_scat_dispersion_imag
_atom_type_scat_source
C C 0.0033 0.0016 'International Tables Vol C Tables 4.2.6.8 and 6.1.1.4'
H H 0.0000 0.0000 'International Tables Vol C Tables 4.2.6.8 and 6.1.1.4'
B B 0.0013 0.0007 'International Tables Vol C Tables 4.2.6.8 and 6.1.1.4'
O O 0.0106 0.0060 'International Tables Vol C Tables 4.2.6.8 and 6.1.1.4'
P P 0.1023 0.0942 'International Tables Vol C Tables 4.2.6.8 and 6.1.1.4'
S S 0.1246 0.1234 'International Tables Vol C Tables 4.2.6.8 and 6.1.1.4'

loop_
_geom_angle_atom_site_label_1
_geom_angle_atom_site_label_2
_geom_angle_atom_site_label_3
_geom_angle
C1 S1 C4 91.98(7)
O1 P1 C6 113.98(6)
O1 P1 C27 116.06(6)
O1 P1 C33 107.00(6)
C6 P1 C27 104.65(7)
C6 P1 C33 108.64(7)
C33 P1 C27 106.09(7)
P1 O1 B1 133.17(9)
C2 C1 S1 109.99(11)
C2 C1 C39 129.72(14)
C39 C1 S1 120.30(11)
O1 B1 C3 104.19(11)
O1 B1 C9 105.03(11)
O1 B1 C18 103.25(11)
C3 B1 C9 110.39(12)
C3 B1 C18 119.11(12)
C18 B1 C9 113.16(12)
C8 S2 C5 93.40(7)
C1 C2 C3 116.15(13)
C2 C3 B1 122.06(12)
C4 C3 B1 128.66(13)
C4 C3 C2 109.27(13)
C3 C4 S1 112.59(11)
C3 C4 C5 130.88(13)
C5 C4 S1 116.36(10)
C4 C5 S2 118.84(10)
C6 C5 S2 109.80(10)
C6 C5 C4 131.35(13)
C5 C6 P1 124.54(11)
C5 C6 C7 112.80(12)
C7 C6 P1 121.81(11)
C8 C7 C6 113.89(13)
C7 C8 S2 110.09(11)
C7 C8 C43 128.49(13)
C43 C8 S2 121.41(11)
C10 C9 B1 122.54(13)
C14 C9 B1 121.60(13)
C14 C9 C10 115.77(13)
C9 C10 C15 122.97(14)
C11 C10 C9 120.60(15)
C11 C10 C15 116.40(14)
C12 C11 C10 122.40(15)
C11 C12 C13 117.10(15)
C11 C12 C16 121.49(17)
C13 C12 C16 121.38(18)
C12 C13 C14 121.87(16)
C9 C14 C17 122.72(13)
C13 C14 C9 121.00(15)
C13 C14 C17 116.20(14)
C19 C18 B1 118.49(12)
C23 C18 B1 125.65(13)
C23 C18 C19 115.85(13)
C18 C19 C24 123.81(13)
C20 C19 C18 121.27(13)
C20 C19 C24 114.91(13)
C21 C20 C19 122.19(14)
C20 C21 C25 121.29(15)
C22 C21 C20 116.99(14)
C22 C21 C25 121.71(15)
C21 C22 C23 122.52(14)
C18 C23 C26 123.69(14)
C22 C23 C18 120.99(14)
C22 C23 C26 115.29(13)
C28 C27 P1 119.60(11)
C32 C27 P1 120.84(11)
C32 C27 C28 119.50(13)
C29 C28 C27 119.74(14)
C28 C29 C30 120.42(15)
C31 C30 C29 120.17(15)
C30 C31 C32 119.96(14)
C31 C32 C27 120.20(14)
C34 C33 P1 118.88(11)
C38 C33 P1 121.38(12)
C38 C33 C34 119.69(14)
C35 C34 C33 120.21(16)
C36 C35 C34 119.84(17)
C37 C36 C35 120.29(16)
C36 C37 C38 120.41(18)
C37 C38 C33 119.56(17)
C1 C39 C40 114.56(13)
C41 C40 C39 115.84(15)
C42 C41 C40 113.20(16)
C8 C43 C44 113.40(13)
C45 C44 C43 114.85(13)
C46 C45 C44 113.91(14)

loop_
_geom_bond_atom_site_label_1
_geom_bond_atom_site_label_2
_geom_bond_distance
S1 C1 1.7238(15)
S1 C4 1.7429(15)
P1 O1 1.5194(10)
P1 C6 1.7659(14)
P1 C27 1.7989(15)
P1 C33 1.7970(15)
O1 B1 1.6301(18)
C1 C2 1.364(2)
C1 C39 1.502(2)
B1 C3 1.631(2)
B1 C9 1.644(2)
B1 C18 1.643(2)
S2 C5 1.7355(14)
S2 C8 1.7303(15)
C2 C3 1.434(2)
C3 C4 1.382(2)
C4 C5 1.4497(19)
C5 C6 1.377(2)
C6 C7 1.4384(19)
C7 C8 1.359(2)
C8 C43 1.497(2)
C9 C10 1.419(2)
C9 C14 1.416(2)
C10 C11 1.397(2)
C10 C15 1.516(2)
C11 C12 1.381(3)
C12 C13 1.386(2)
C12 C16 1.514(2)
C13 C14 1.398(2)
C14 C17 1.513(2)
C18 C19 1.424(2)
C18 C23 1.419(2)
C19 C20 1.395(2)
C19 C24 1.516(2)
C20 C21 1.388(2)
C21 C22 1.387(2)
C21 C25 1.503(2)
C22 C23 1.398(2)
C23 C26 1.516(2)
C27 C28 1.402(2)
C27 C32 1.3989(19)
C28 C29 1.384(2)
C29 C30 1.389(2)
C30 C31 1.386(2)
C31 C32 1.387(2)
C33 C34 1.393(2)
C33 C38 1.392(2)
C34 C35 1.387(2)
C35 C36 1.381(3)
C36 C37 1.380(3)
C37 C38 1.390(2)
C39 C40 1.537(2)
C40 C41 1.521(3)
C41 C42 1.515(3)
C43 C44 1.532(2)
C44 C45 1.527(2)
C45 C46 1.524(2)

loop_
_geom_torsion_atom_site_label_1
_geom_torsion_atom_site_label_2
_geom_torsion_atom_site_label_3
_geom_torsion_atom_site_label_4
_geom_torsion
S1 C1 C2 C3 -1.03(17)
S1 C1 C39 C40 -39.64(19)
S1 C4 C5 S2 -20.95(15)
S1 C4 C5 C6 159.35(14)
P1 O1 B1 C3 -67.72(15)
P1 O1 B1 C9 176.17(10)
P1 O1 B1 C18 57.38(15)
P1 C6 C7 C8 -169.70(11)
P1 C27 C28 C29 177.49(12)
P1 C27 C32 C31 -176.84(11)
P1 C33 C34 C35 177.55(13)
P1 C33 C38 C37 -176.91(13)
O1 P1 C6 C5 21.99(15)
O1 P1 C6 C7 -169.40(11)
O1 P1 C27 C28 80.41(13)
O1 P1 C27 C32 -102.32(12)
O1 P1 C33 C34 40.77(14)
O1 P1 C33 C38 -141.79(13)
O1 B1 C3 C2 -134.54(13)
O1 B1 C3 C4 45.10(18)
O1 B1 C9 C10 -140.97(13)
O1 B1 C9 C14 35.58(17)
O1 B1 C18 C19 56.80(15)
O1 B1 C18 C23 -124.40(14)
C1 S1 C4 C3 0.38(12)
C1 S1 C4 C5 176.19(11)
C1 C2 C3 B1 -178.99(13)
C1 C2 C3 C4 1.31(19)
C1 C39 C40 C41 -61.0(2)
B1 C3 C4 S1 179.35(11)
B1 C3 C4 C5 4.3(3)
B1 C9 C10 C11 165.71(14)
B1 C9 C10 C15 -15.9(2)
B1 C9 C14 C13 -165.55(14)
B1 C9 C14 C17 17.8(2)
B1 C18 C19 C20 -178.90(13)
B1 C18 C19 C24 0.3(2)
B1 C18 C23 C22 176.85(13)
B1 C18 C23 C26 -5.3(2)
S2 C5 C6 P1 170.36(8)
S2 C5 C6 C7 0.85(16)
S2 C8 C43 C44 46.63(17)
C2 C1 C39 C40 140.34(17)
C2 C3 C4 S1 -0.97(15)
C2 C3 C4 C5 -176.01(14)
C3 B1 C9 C10 107.28(15)
C3 B1 C9 C14 -76.17(16)
C3 B1 C18 C19 171.59(12)
C3 B1 C18 C23 -9.6(2)
C3 C4 C5 S2 153.94(13)
C3 C4 C5 C6 -25.8(3)
C4 S1 C1 C2 0.37(12)
C4 S1 C1 C39 -179.65(13)
C4 C5 C6 P1 -9.9(2)
C4 C5 C6 C7 -179.43(14)
C5 S2 C8 C7 1.31(12)
C5 S2 C8 C43 -179.02(12)
C5 C6 C7 C8 0.13(19)
C6 P1 O1 B1 28.76(14)
C6 P1 C27 C28 -46.14(13)
C6 P1 C27 C32 131.14(12)
C6 P1 C33 C34 164.25(12)
C6 P1 C33 C38 -18.31(15)
C6 C7 C8 S2 -1.05(17)
C6 C7 C8 C43 179.31(14)
C7 C8 C43 C44 -133.77(16)
C8 S2 C5 C4 179.00(12)
C8 S2 C5 C6 -1.23(12)
C8 C43 C44 C45 57.12(18)
C9 B1 C3 C2 -22.24(18)
C9 B1 C3 C4 157.40(14)
C9 B1 C18 C19 -56.19(16)
C9 B1 C18 C23 122.61(15)
C9 C10 C11 C12 2.7(2)
C10 C9 C14 C13 11.2(2)
C10 C9 C14 C17 -165.47(14)
C10 C11 C12 C13 5.9(2)
C10 C11 C12 C16 -176.21(16)
C11 C12 C13 C14 -5.8(2)
C12 C13 C14 C9 -3.0(2)
C12 C13 C14 C17 173.87(14)
C14 C9 C10 C11 -11.0(2)
C14 C9 C10 C15 167.34(14)
C15 C10 C11 C12 -175.81(15)
C16 C12 C13 C14 176.39(15)
C18 B1 C3 C2 111.17(15)
C18 B1 C3 C4 -69.18(19)
C18 B1 C9 C10 -29.07(19)
C18 B1 C9 C14 147.48(13)
C18 C19 C20 C21 1.6(2)
C19 C18 C23 C22 -4.3(2)
C19 C18 C23 C26 173.54(13)
C19 C20 C21 C22 -3.2(2)
C19 C20 C21 C25 177.03(15)
C20 C21 C22 C23 1.0(2)
C21 C22 C23 C18 2.9(2)
C21 C22 C23 C26 -175.17(15)
C23 C18 C19 C20 2.2(2)
C23 C18 C19 C24 -178.63(13)
C24 C19 C20 C21 -177.66(14)
C25 C21 C22 C23 -179.24(16)
C27 P1 O1 B1 -92.95(13)
C27 P1 C6 C5 149.82(13)
C27 P1 C6 C7 -41.57(14)
C27 P1 C33 C34 -83.72(13)
C27 P1 C33 C38 93.72(14)
C27 C28 C29 C30 -0.5(2)
C28 C27 C32 C31 0.4(2)
C28 C29 C30 C31 0.2(2)
C29 C30 C31 C32 0.4(2)
C30 C31 C32 C27 -0.8(2)
C32 C27 C28 C29 0.2(2)
C33 P1 O1 B1 148.87(12)
C33 P1 C6 C5 -97.19(14)
C33 P1 C6 C7 71.41(14)
C33 P1 C27 C28 -160.92(11)
C33 P1 C27 C32 16.36(13)
C33 C34 C35 C36 -0.6(3)
C34 C33 C38 C37 0.5(2)
C34 C35 C36 C37 0.5(3)
C35 C36 C37 C38 0.1(3)
C36 C37 C38 C33 -0.6(3)
C38 C33 C34 C35 0.1(2)
C39 C1 C2 C3 178.99(15)
C39 C40 C41 C42 -64.4(2)
C43 C44 C45 C46 57.40(19)
